data_4501370
loop_
_publ_author_name
'Braga, Dario'
'Grepioni, Fabrizia'
'Lampronti, Giulio I.'
'Maini, Lucia'
'Turrina, Alessandro'

_publ_section_title
;
 Ionic Co-crystals of Organic Molecules with Metal Halides: A New Prospect
 in the Solid Formulation of Active Pharmaceutical Ingredients
;
_journal_issue 12
_journal_name_full 'Crystal Growth &amp; Design'
_journal_page_first 5621
_journal_paper_doi 10.1021/cg201177p
_journal_volume 11
_journal_year 2011
_chemical_formula_moiety 'C4 H4 Ca1 Cl2 N2 O3'
_chemical_formula_sum 'C4 H14 Ca Cl2 N2 O8'
_chemical_formula_weight 329.15
_chemical_name_systematic
;
 barbituric acid CaCl2 (H2O)5
;
_space_group_IT_number 14
_symmetry_cell_setting monoclinic
_symmetry_space_group_name_Hall '-P 2ybc'
_symmetry_space_group_name_H-M 'P 1 21/c 1'
_atom_sites_solution_hydrogens geom
_atom_sites_solution_primary direct
_atom_sites_solution_secondary difmap
_audit_creation_date 2011-06-23T12:16:29-00:00
_audit_creation_method 'WinGX routine CIF_UPDATE'
_cell_angle_alpha 90
_cell_angle_beta 130.337(12)
_cell_angle_gamma 90
_cell_formula_units_Z 4
_cell_length_a 8.9583(7)
_cell_length_b 21.060(2)
_cell_length_c 8.9583(7)
_cell_measurement_reflns_used 1927
_cell_measurement_temperature 293(2)
_cell_measurement_theta_max 27.3284
_cell_measurement_theta_min 2.8827
_cell_volume 1288.3(3)
_computing_molecular_graphics 'Ortep-3 for Windows (Farrugia, 1997)'
_computing_publication_material 'WinGX publication routines (Farrugia, 1999)'
_computing_structure_refinement 'SHELXL-97 (Sheldrick, 1997)'
_computing_structure_solution 'SHELXS-97 (Sheldrick, 1990)'
_diffrn_ambient_temperature 293(2)
_diffrn_measured_fraction_theta_full 0.999
_diffrn_measured_fraction_theta_max 0.928
_diffrn_radiation_monochromator graphite
_diffrn_radiation_type MoK\a
_diffrn_radiation_wavelength 0.71073
_diffrn_reflns_av_R_equivalents 0.0224
_diffrn_reflns_av_unetI/netI 0.0376
_diffrn_reflns_limit_h_max 10
_diffrn_reflns_limit_h_min -11
_diffrn_reflns_limit_k_max 17
_diffrn_reflns_limit_k_min -26
_diffrn_reflns_limit_l_max 11
_diffrn_reflns_limit_l_min -10
_diffrn_reflns_number 5265
_diffrn_reflns_theta_full 25
_diffrn_reflns_theta_max 27.42
_diffrn_reflns_theta_min 2.9
_exptl_absorpt_coefficient_mu 0.931
_exptl_absorpt_correction_T_max 1.00000
_exptl_absorpt_correction_T_min 0.96917
_exptl_absorpt_correction_type multi-scan
_exptl_absorpt_process_details
;
CrysAlisPro, Oxford Diffraction Ltd.,
Version 1.171.33.55 (release 05-01-2010 CrysAlis171 .NET)
(compiled Jan  5 2010,16:28:46)
Empirical absorption correction using spherical harmonics,
 implemented in SCALE3 ABSPACK scaling algorithm.
;
_exptl_crystal_colour colourless
_exptl_crystal_density_diffrn 1.697
_exptl_crystal_density_method 'not measured'
_exptl_crystal_description prism
_exptl_crystal_F_000 680
_exptl_crystal_size_max 0.4
_exptl_crystal_size_mid 0.3
_exptl_crystal_size_min 0.1
_refine_diff_density_max 0.406
_refine_diff_density_min -0.238
_refine_diff_density_rms 0.065
_refine_ls_extinction_method none
_refine_ls_goodness_of_fit_ref 1.05
_refine_ls_hydrogen_treatment mixed
_refine_ls_matrix_type full
_refine_ls_number_parameters 179
_refine_ls_number_reflns 2760
_refine_ls_number_restraints 0
_refine_ls_restrained_S_all 1.05
_refine_ls_R_factor_all 0.0412
_refine_ls_R_factor_gt 0.0318
_refine_ls_shift/su_max 0
_refine_ls_shift/su_mean 0
_refine_ls_structure_factor_coef Fsqd
_refine_ls_weighting_details 'calc w=1/[\s^2^(Fo^2^)+(0.0385P)^2^+0.0000P] where P=(Fo^2^+2Fc^2^)/3'
_refine_ls_weighting_scheme calc
_refine_ls_wR_factor_ref 0.0715
_reflns_number_gt 2364
_reflns_number_total 2760
_reflns_threshold_expression >2sigma(I)
_cod_data_source_file cg201177p_si_001.cif
_cod_data_source_block barbituricacidCaCl2(H2O)5
_cod_original_cell_volume 1288.3(2)
_cod_original_sg_symbol_H-M 'P 21/c'
_cod_database_code 4501370

loop_
_symmetry_equiv_pos_as_xyz
'x, y, z'
'-x, y+1/2, -z+1/2'
'-x, -y, -z'
'x, -y-1/2, z-1/2'

loop_
_atom_site_label
_atom_site_fract_x
_atom_site_fract_y
_atom_site_fract_z
_atom_site_U_iso_or_equiv
_atom_site_adp_type
_atom_site_calc_flag
_atom_site_refinement_flags
_atom_site_occupancy
_atom_site_type_symbol
Ca1 0.52707(9) 0.09638(2) 0.97620(9) 0.01774(12) Uani d . 1 Ca
OW1 0.6066(4) 0.19883(10) 0.9022(4) 0.0378(5) Uani d . 1 O
OW2 0.7064(4) 0.15440(13) 1.2770(4) 0.0414(6) Uani d . 1 O
OW3 0.3025(3) 0.00133(12) 0.8021(3) 0.0228(4) Uani d . 1 O
OW4 0.2347(4) 0.15801(12) 0.8058(4) 0.0482(7) Uani d . 1 O
OW5 1.2530(5) 0.22246(13) 1.1941(5) 0.0719(9) Uani d . 1 O
Cl1 0.87344(12) 0.04569(3) 1.62153(12) 0.02573(16) Uani d . 1 Cl
Cl2 0.85483(16) 0.21130(5) 0.75977(16) 0.0545(3) Uani d . 1 Cl
HW2A 0.730(5) 0.1895(18) 1.273(6) 0.039(10) Uiso d . 1 H
HW2B 0.737(5) 0.1402(19) 1.378(6) 0.051(13) Uiso d . 1 H
HW3A 0.173(6) 0.0161(16) 0.767(5) 0.045(10) Uiso d . 1 H
HW3B 0.288(6) -0.0070(17) 0.725(6) 0.031(12) Uiso d . 1 H
C2 0.3053(5) 0.07366(11) 0.1954(5) 0.0195(5) Uani d . 1 C
N1 0.4158(4) 0.07941(13) 0.3940(4) 0.0226(6) Uani d . 1 N
N3 0.1077(4) 0.07594(13) 0.0842(4) 0.0203(5) Uani d . 1 N
C6 0.3457(5) 0.09175(16) 0.4883(5) 0.0208(7) Uani d . 1 C
C4 0.0132(4) 0.08771(15) 0.1559(5) 0.0205(7) Uani d . 1 C
C5 0.1365(4) 0.11130(12) 0.3604(5) 0.0239(6) Uani d . 1 C
H5A 0.0816 0.0961 0.4182 0.029 Uiso calc R 1 H
H5B 0.1303 0.1573 0.3578 0.029 Uiso calc R 1 H
O2 0.3798(3) 0.06398(9) 0.1226(3) 0.0282(4) Uani d . 1 O
O4 -0.1635(3) 0.08106(12) 0.0497(3) 0.0316(6) Uani d . 1 O
O6 0.4522(3) 0.08806(13) 0.6652(3) 0.0326(6) Uani d . 1 O
H1 0.544(5) 0.0737(14) 0.467(5) 0.035(9) Uiso d . 1 H
H2 0.041(5) 0.0658(14) -0.032(5) 0.030(8) Uiso d . 1 H

loop_
_atom_site_aniso_label
_atom_site_aniso_U_11
_atom_site_aniso_U_22
_atom_site_aniso_U_33
_atom_site_aniso_U_12
_atom_site_aniso_U_13
_atom_site_aniso_U_23
Ca1 0.0158(3) 0.0239(3) 0.0149(3) 0.0004(4) 0.01058(19) 0.0006(4)
OW1 0.0408(13) 0.0348(12) 0.0466(14) -0.0047(12) 0.0322(11) -0.0003(13)
OW2 0.059(2) 0.0363(14) 0.0313(15) -0.0171(14) 0.0301(13) -0.0061(14)
OW3 0.0217(11) 0.0321(11) 0.0156(11) 0.0015(10) 0.0125(8) -0.0015(10)
OW4 0.0324(13) 0.0564(15) 0.0591(19) 0.0215(13) 0.0310(14) 0.0216(14)
OW5 0.074(2) 0.0469(16) 0.087(3) -0.0161(15) 0.048(2) -0.0109(17)
Cl1 0.0202(4) 0.0327(4) 0.0194(4) 0.0028(4) 0.0107(3) -0.0021(4)
Cl2 0.0720(7) 0.0479(5) 0.0659(7) 0.0268(5) 0.0547(6) 0.0204(5)
C2 0.0192(14) 0.0225(12) 0.0193(14) 0.0020(13) 0.0136(11) 0.0025(13)
N1 0.0124(13) 0.0382(16) 0.0144(12) 0.0019(12) 0.0074(11) 0.0018(12)
N3 0.0153(12) 0.0346(15) 0.0117(13) -0.0025(11) 0.0091(12) -0.0039(12)
C6 0.0226(15) 0.0258(16) 0.0185(16) -0.0053(14) 0.0153(14) -0.0049(14)
C4 0.0158(16) 0.0249(17) 0.0200(15) 0.0029(13) 0.0113(13) 0.0068(13)
C5 0.0207(14) 0.0314(15) 0.0238(15) 0.0039(14) 0.0163(11) -0.0002(14)
O2 0.0228(12) 0.0469(12) 0.0240(12) 0.0023(12) 0.0191(8) 0.0009(12)
O4 0.0149(10) 0.0512(16) 0.0240(12) 0.0041(10) 0.0105(10) 0.0078(11)
O6 0.0266(12) 0.0543(16) 0.0140(10) -0.0075(11) 0.0118(10) -0.0012(10)

loop_
_atom_type_symbol
_atom_type_description
_atom_type_scat_dispersion_real
_atom_type_scat_dispersion_imag
_atom_type_scat_source
C C 0.0033 0.0016 'International Tables Vol C Tables 4.2.6.8 and 6.1.1.4'
H H 0 0 'International Tables Vol C Tables 4.2.6.8 and 6.1.1.4'
Ca Ca 0.2262 0.3064 'International Tables Vol C Tables 4.2.6.8 and 6.1.1.4'
Cl Cl 0.1484 0.1585 'International Tables Vol C Tables 4.2.6.8 and 6.1.1.4'
N N 0.0061 0.0033 'International Tables Vol C Tables 4.2.6.8 and 6.1.1.4'
O O 0.0106 0.006 'International Tables Vol C Tables 4.2.6.8 and 6.1.1.4'

loop_
_geom_angle_atom_site_label_1
_geom_angle_atom_site_label_2
_geom_angle_atom_site_label_3
_geom_angle
_geom_angle_site_symmetry_1
_geom_angle_site_symmetry_3
OW4 Ca1 OW2 95.82(9) . .
OW4 Ca1 O6 86.07(9) . .
OW2 Ca1 O6 144.99(9) . .
OW4 Ca1 O4 146.69(9) . 1_656
OW2 Ca1 O4 86.89(9) . 1_656
O6 Ca1 O4 73.61(6) . 1_656
OW4 Ca1 O2 75.47(8) . 1_556
OW2 Ca1 O2 75.21(9) . 1_556
O6 Ca1 O2 138.09(8) . 1_556
O4 Ca1 O2 136.56(8) 1_656 1_556
OW4 Ca1 OW1 75.14(8) . .
OW2 Ca1 OW1 76.02(9) . .
O6 Ca1 OW1 70.70(8) . .
O4 Ca1 OW1 73.35(8) 1_656 .
O2 Ca1 OW1 136.01(7) 1_556 .
OW4 Ca1 OW3 86.03(9) . .
OW2 Ca1 OW3 141.53(9) . .
O6 Ca1 OW3 73.46(9) . .
O4 Ca1 OW3 112.03(9) 1_656 .
O2 Ca1 OW3 68.08(8) 1_556 .
OW1 Ca1 OW3 140.30(9) . .
OW4 Ca1 OW3 141.97(8) . 3_657
OW2 Ca1 OW3 84.75(10) . 3_657
O6 Ca1 OW3 114.64(9) . 3_657
O4 Ca1 OW3 71.33(8) 1_656 3_657
O2 Ca1 OW3 67.91(8) 1_556 3_657
OW1 Ca1 OW3 140.42(8) . 3_657
OW3 Ca1 OW3 71.37(7) . 3_657
OW4 Ca1 Ca1 116.46(7) . 3_657
OW2 Ca1 Ca1 114.98(8) . 3_657
O6 Ca1 Ca1 94.82(7) . 3_657
O4 Ca1 Ca1 91.78(6) 1_656 3_657
O2 Ca1 Ca1 62.53(5) 1_556 3_657
OW1 Ca1 Ca1 161.46(5) . 3_657
OW3 Ca1 Ca1 35.94(5) . 3_657
OW3 Ca1 Ca1 35.43(5) 3_657 3_657
Ca1 OW3 Ca1 108.63(7) . 3_657
O2 C2 N3 121.4(3) . .
O2 C2 N1 121.7(3) . .
N3 C2 N1 116.8(2) . .
C6 N1 C2 125.8(3) . .
C2 N3 C4 124.6(3) . .
O6 C6 N1 120.5(3) . .
O6 C6 C5 123.9(2) . .
N1 C6 C5 115.5(3) . .
O4 C4 N3 119.7(3) . .
O4 C4 C5 123.8(3) . .
N3 C4 C5 116.4(3) . .
C4 C5 C6 114.7(2) . .
C2 O2 Ca1 154.38(18) . 1_554
C4 O4 Ca1 151.4(2) . 1_454
C6 O6 Ca1 154.1(2) . .

loop_
_geom_bond_atom_site_label_1
_geom_bond_atom_site_label_2
_geom_bond_site_symmetry_2
_geom_bond_distance
Ca1 OW4 . 2.387(2)
Ca1 OW2 . 2.394(3)
Ca1 O6 . 2.414(2)
Ca1 O4 1_656 2.420(2)
Ca1 O2 1_556 2.4831(18)
Ca1 OW1 . 2.493(2)
Ca1 OW3 . 2.535(2)
Ca1 OW3 3_657 2.566(2)
Ca1 Ca1 3_657 4.1431(11)
OW3 Ca1 3_657 2.566(2)
C2 O2 . 1.214(3)
C2 N3 . 1.359(4)
C2 N1 . 1.371(4)
N1 C6 . 1.365(4)
N3 C4 . 1.376(4)
C6 O6 . 1.212(3)
C6 C5 . 1.488(4)
C4 O4 . 1.217(3)
C4 C5 . 1.484(4)
O2 Ca1 1_554 2.4831(18)
O4 Ca1 1_454 2.420(2)
